data_7719223
loop_
_publ_author_name
'Boltkov, Evgeny D.'
'Buzoverov, Mikhail E.'
'Lermontova, Elmira Kh'
'Belousov, Yury A.'
'Steshenko, Dmitry A.'
'Gontcharenko, Victoria E.'
'Glazunova, Tatyana Yu'

_publ_section_title
;
 The miracle of self-assembly: a journey of the
 {Ln<sub>6</sub>F<sub>8</sub>} core in the world of lanthanides.
;
_journal_issue 33
_journal_name_full 'Dalton transactions (Cambridge, England : 2003)'
_journal_page_first 12503
_journal_page_last 12515
_journal_paper_doi 10.1039/d5dt01105a
_journal_volume 54
_journal_year 2025
_chemical_formula_moiety '2(C28 H10 Dy6 F50 Na2 O32), C2 H F3 O2'
_chemical_formula_sum 'C58 H21 Dy12 F103 Na4 O66'
_chemical_formula_weight 5772.71
_space_group_crystal_system triclinic
_space_group_IT_number 2
_space_group_name_Hall '-P 1'
_space_group_name_H-M_alt 'P -1'
_atom_sites_solution_hydrogens mixed
_audit_creation_method SHELXL-2018/3
_audit_update_record
;
2025-06-10 deposited with the CCDC.	2025-07-21 downloaded from the CCDC.
;
_cell_angle_alpha 90.742(4)
_cell_angle_beta 100.049(4)
_cell_angle_gamma 98.547(4)
_cell_formula_units_Z 1
_cell_length_a 12.2979(13)
_cell_length_b 16.8534(18)
_cell_length_c 17.2806(18)
_cell_measurement_reflns_used 9933
_cell_measurement_temperature 100(2)
_cell_measurement_theta_max 30.55
_cell_measurement_theta_min 2.243
_cell_volume 3484.7(6)
_computing_cell_refinement 'SAINT (Bruker, 2008)'
_computing_data_collection '<i>APEX2</i> (Bruker, 2008)'
_computing_data_reduction 'SAINT (Bruker, 2008)'
_computing_molecular_graphics 'SHELXTL (Sheldrick, 2008)'
_computing_publication_material 'SHELXTL (Sheldrick, 2008)'
_computing_structure_refinement 'SHELXL-2018/3 (Sheldrick, 2018)'
_computing_structure_solution 'SHELXT 2014/5 (Sheldrick, 2014)'
_diffrn_ambient_temperature 100(2)
_diffrn_measured_fraction_theta_full 0.998
_diffrn_measured_fraction_theta_max 0.999
_diffrn_measurement_device_type 'Bruker D8 VENTURE'
_diffrn_measurement_method \w
_diffrn_radiation_type MoK\a
_diffrn_radiation_wavelength 0.71073
_diffrn_reflns_av_R_equivalents 0.0409
_diffrn_reflns_av_unetI/netI 0.0442
_diffrn_reflns_Laue_measured_fraction_full 0.998
_diffrn_reflns_Laue_measured_fraction_max 0.999
_diffrn_reflns_limit_h_max 15
_diffrn_reflns_limit_h_min -15
_diffrn_reflns_limit_k_max 21
_diffrn_reflns_limit_k_min -21
_diffrn_reflns_limit_l_max 22
_diffrn_reflns_limit_l_min -22
_diffrn_reflns_number 46697
_diffrn_reflns_point_group_measured_fraction_full 0.998
_diffrn_reflns_point_group_measured_fraction_max 0.999
_diffrn_reflns_theta_full 25.242
_diffrn_reflns_theta_max 27.000
_diffrn_reflns_theta_min 1.898
_diffrn_source 'fine-focus sealed tube'
_exptl_absorpt_coefficient_mu 6.583
_exptl_absorpt_correction_T_max 0.7461
_exptl_absorpt_correction_T_min 0.6263
_exptl_absorpt_correction_type multi-scan
_exptl_absorpt_process_details 'SADABS (Bruker, 2008)'
_exptl_crystal_colour colourless
_exptl_crystal_density_diffrn 2.751
_exptl_crystal_density_method 'not measured'
_exptl_crystal_description prizm
_exptl_crystal_F_000 2660
_exptl_crystal_size_max 0.100
_exptl_crystal_size_mid 0.090
_exptl_crystal_size_min 0.050
_refine_diff_density_max 1.792
_refine_diff_density_min -1.777
_refine_diff_density_rms 0.188
_refine_ls_extinction_method none
_refine_ls_goodness_of_fit_ref 1.035
_refine_ls_hydrogen_treatment mixed
_refine_ls_matrix_type full
_refine_ls_number_parameters 1092
_refine_ls_number_reflns 15210
_refine_ls_number_restraints 519
_refine_ls_restrained_S_all 1.153
_refine_ls_R_factor_all 0.0375
_refine_ls_R_factor_gt 0.0312
_refine_ls_shift/su_max 0.002
_refine_ls_shift/su_mean 0.000
_refine_ls_structure_factor_coef Fsqd
_refine_ls_weighting_details 'w=1/[\s^2^(Fo^2^)+(0.0197P)^2^+22.3628P] where P=(Fo^2^+2Fc^2^)/3'
_refine_ls_weighting_scheme calc
_refine_ls_wR_factor_gt 0.0704
_refine_ls_wR_factor_ref 0.0726
_reflns_Friedel_coverage 0.000
_reflns_number_gt 13415
_reflns_number_total 15210
_reflns_threshold_expression 'I > 2\s(I)'
_cod_data_source_file d5dt01105a2.cif
_cod_data_source_block d_a
_cod_depositor_comments 'Adding full bibliography for 7719222--7719228.cif.'
_cod_database_code 7719223
_shelx_shelxl_version_number 2018/3
_shelx_space_group_comment
;
The symmetry employed for this shelxl refinement is uniquely defined
by the following loop, which should always be used as a source of
symmetry information in preference to the above space-group names.
They are only intended as comments.
;
_shelx_estimated_absorpt_t_min 0.559
_shelx_estimated_absorpt_t_max 0.734

loop_
_space_group_symop_operation_xyz
'x, y, z'
'-x, -y, -z'

loop_
_atom_site_label
_atom_site_type_symbol
_atom_site_fract_x
_atom_site_fract_y
_atom_site_fract_z
_atom_site_U_iso_or_equiv
_atom_site_adp_type
_atom_site_occupancy
_atom_site_site_symmetry_order
_atom_site_calc_flag
_atom_site_refinement_flags_posn
_atom_site_refinement_flags_adp
_atom_site_refinement_flags_occupancy
_atom_site_disorder_assembly
_atom_site_disorder_group
Dy1 Dy 0.56553(2) 0.97170(2) 0.65509(2) 0.00911(5) Uani 1 1 d . . . . .
Dy2 Dy 0.27319(2) 0.96715(2) 0.51759(2) 0.00918(5) Uani 1 1 d . . . . .
Dy3 Dy 0.49638(2) 0.84046(2) 0.46100(2) 0.00885(5) Uani 1 1 d . . . . .
Dy4 Dy 0.49087(2) 0.65810(2) -0.03507(2) 0.00759(5) Uani 1 1 d . . . . .
Dy5 Dy 0.28189(2) 0.48253(2) 0.03297(2) 0.00784(5) Uani 1 1 d . . . . .
Dy6 Dy 0.58531(2) 0.54632(2) 0.15509(2) 0.00787(5) Uani 1 1 d . . . . .
Na1 Na 0.5224(2) 0.82003(14) 0.81561(13) 0.0226(5) Uani 1 1 d . . . . .
Na2 Na 0.5575(2) 0.69297(13) 0.31675(13) 0.0201(5) Uani 1 1 d . . . . .
F01 F 0.3647(2) 0.92401(17) 0.41812(17) 0.0110(6) Uani 1 1 d . . . . .
F02 F 0.6315(2) 0.92927(17) 0.54647(17) 0.0100(6) Uani 1 1 d . . . . .
F03 F 0.4275(2) 0.89844(18) 0.56189(17) 0.0117(6) Uani 1 1 d . . . . .
F04 F 0.4310(2) 1.04526(17) 0.59735(17) 0.0110(6) Uani 1 1 d . . . . .
F05 F 0.4375(2) 0.58632(17) 0.07008(17) 0.0098(6) Uani 1 1 d . . . . .
F06 F 0.6342(2) 0.60103(17) 0.04106(16) 0.0100(6) Uani 1 1 d . . . . .
F07 F 0.4457(2) 0.44136(17) 0.10294(16) 0.0097(6) Uani 1 1 d . . . . .
F08 F 0.6420(2) 0.45610(17) 0.07226(17) 0.0110(6) Uani 1 1 d . . . . .
F1 F 0.6128(3) 1.2781(2) 0.8134(2) 0.0244(8) Uani 1 1 d . . . . .
F2 F 0.7622(3) 1.2274(2) 0.8094(2) 0.0353(10) Uani 1 1 d . . . . .
F3 F 0.6392(4) 1.1704(2) 0.8736(2) 0.0365(10) Uani 1 1 d . . . . .
F4 F 0.1543(3) 0.8507(3) 0.7475(2) 0.0377(10) Uani 1 1 d . . . . .
F5 F 0.2406(4) 0.9520(3) 0.8183(3) 0.0488(12) Uani 1 1 d . . . . .
F6 F 0.3082(3) 0.8417(3) 0.8219(2) 0.0367(10) Uani 1 1 d . U . . .
F7A F 0.7674(5) 0.7382(4) 0.7032(3) 0.0287(9) Uani 0.63 1 d D U P A 1
F8A F 0.6178(8) 0.6956(6) 0.7523(4) 0.0287(9) Uani 0.63 1 d D U P A 1
F9A F 0.6444(6) 0.6474(3) 0.6410(3) 0.0287(9) Uani 0.63 1 d D U P A 1
F7B F 0.7512(9) 0.7063(8) 0.6773(8) 0.051(2) Uiso 0.37 1 d D . P A 2
F8B F 0.6364(16) 0.7023(13) 0.7575(7) 0.051(2) Uiso 0.37 1 d D . P A 2
F9B F 0.5885(11) 0.6408(7) 0.6459(8) 0.051(2) Uiso 0.37 1 d D . P A 2
F10 F 0.0735(3) 1.1596(2) 0.6198(3) 0.0406(11) Uani 1 1 d . . . . .
F11 F 0.1940(3) 1.2671(2) 0.6375(2) 0.0304(9) Uani 1 1 d . . . . .
F12 F 0.1024(4) 1.2300(3) 0.5214(3) 0.0454(11) Uani 1 1 d . . . . .
F13A F -0.0427(10) 0.9987(13) 0.3080(9) 0.0359(13) Uani 0.56 1 d D . P B 1
F14A F 0.0430(6) 1.0378(5) 0.2130(4) 0.0359(13) Uani 0.56 1 d D . P B 1
F15A F 0.0193(6) 0.9151(5) 0.2365(4) 0.0359(13) Uani 0.56 1 d D . P B 1
F13B F -0.0433(15) 0.9962(16) 0.3090(14) 0.0440(18) Uiso 0.44 1 d D . P B 2
F14B F 0.0494(10) 1.0666(6) 0.2349(6) 0.0440(18) Uiso 0.44 1 d D . P B 2
F15B F 0.0149(10) 0.9415(6) 0.2139(6) 0.0440(18) Uiso 0.44 1 d D . P B 2
F16 F 0.1861(3) 0.6265(2) 0.4593(3) 0.0334(10) Uani 1 1 d . . . . .
F17 F 0.0904(3) 0.6853(2) 0.5280(2) 0.0314(9) Uani 1 1 d . . . . .
F18 F 0.0647(3) 0.6962(2) 0.4030(2) 0.0365(10) Uani 1 1 d . . . . .
F19A F 0.6706(6) 0.8292(5) 0.2616(3) 0.0285(10) Uani 0.6 1 d D . P C 1
F20A F 0.6063(5) 0.8850(3) 0.1560(4) 0.0285(10) Uani 0.6 1 d D . P C 1
F21A F 0.7697(5) 0.8504(4) 0.1696(4) 0.0285(10) Uani 0.6 1 d D . P C 1
F19B F 0.6428(9) 0.8339(7) 0.2563(4) 0.0264(15) Uiso 0.4 1 d D . P C 2
F20B F 0.6445(8) 0.8908(5) 0.1440(5) 0.0264(15) Uiso 0.4 1 d D . P C 2
F21B F 0.7812(5) 0.8305(6) 0.1958(6) 0.0264(15) Uiso 0.4 1 d D . P C 2
F22A F 0.9106(5) 0.7705(4) -0.1259(4) 0.0243(11) Uani 0.56 1 d D U P D 1
F23A F 0.8643(6) 0.8287(4) -0.0279(4) 0.0243(11) Uani 0.56 1 d D U P D 1
F24A F 0.7699(6) 0.8315(4) -0.1536(4) 0.0243(11) Uani 0.56 1 d D U P D 1
F22B F 0.8917(7) 0.7574(6) -0.1490(5) 0.0260(15) Uiso 0.44 1 d D . P D 2
F23B F 0.8931(7) 0.8190(6) -0.0392(5) 0.0260(15) Uiso 0.44 1 d D . P D 2
F24B F 0.7768(8) 0.8437(5) -0.1335(5) 0.0260(15) Uiso 0.44 1 d D . P D 2
F25A F 0.0527(7) 0.7009(7) 0.0037(6) 0.0410(14) Uani 0.55 1 d D . P E 1
F26A F 0.0835(6) 0.6847(5) -0.1127(5) 0.0410(14) Uani 0.55 1 d D . P E 1
F27A F 0.1636(6) 0.7913(4) -0.0472(6) 0.0410(14) Uani 0.55 1 d D . P E 1
F25B F 0.0408(9) 0.6922(8) -0.0104(7) 0.0271(12) Uiso 0.45 1 d D . P E 2
F26B F 0.1137(7) 0.7255(5) -0.1126(4) 0.0271(12) Uiso 0.45 1 d D . P E 2
F27B F 0.1701(7) 0.7932(5) -0.0033(5) 0.0271(12) Uiso 0.45 1 d D . P E 2
F28A F -0.0579(10) 0.3863(11) -0.1572(10) 0.0321(11) Uani 0.52 1 d D . P F 1
F29A F 0.0100(5) 0.3669(5) -0.2619(4) 0.0321(11) Uani 0.52 1 d D . P F 1
F30A F 0.0333(5) 0.2880(4) -0.1690(4) 0.0321(11) Uani 0.52 1 d D . P F 1
F28B F -0.0001(8) 0.4170(6) -0.2619(5) 0.0403(13) Uiso 0.48 1 d D . P F 2
F29B F 0.0221(8) 0.3029(5) -0.2190(6) 0.0403(13) Uiso 0.48 1 d D . P F 2
F30B F -0.0582(14) 0.3818(13) -0.1555(13) 0.0403(13) Uiso 0.48 1 d D . P F 2
F31A F 0.3397(6) 0.5266(7) 0.3625(5) 0.0249(10) Uani 0.51 1 d D U P C 1
F32A F 0.1826(5) 0.5399(5) 0.2847(4) 0.0249(10) Uani 0.51 1 d D . P C 1
F33A F 0.3138(6) 0.6395(4) 0.3125(4) 0.0249(10) Uani 0.51 1 d D . P C 1
F31B F 0.3650(7) 0.5257(7) 0.3627(5) 0.0255(11) Uiso 0.49 1 d D . P C 2
F32B F 0.2004(6) 0.4953(5) 0.2967(4) 0.0255(11) Uiso 0.49 1 d D . P C 2
F33B F 0.2763(7) 0.6208(4) 0.3137(5) 0.0255(11) Uiso 0.49 1 d D . P C 2
F34A F 0.6239(9) 0.2518(4) 0.3075(6) 0.0305(9) Uani 0.64 1 d D U P G 1
F35A F 0.7832(5) 0.3191(4) 0.2904(3) 0.0305(9) Uani 0.64 1 d D . P G 1
F36A F 0.6906(6) 0.3677(3) 0.3658(3) 0.0305(9) Uani 0.64 1 d D . P G 1
F34B F 0.6351(19) 0.2490(8) 0.3050(15) 0.048(2) Uiso 0.36 1 d D . P G 2
F35B F 0.7773(9) 0.3429(8) 0.3241(8) 0.048(2) Uiso 0.36 1 d D . P G 2
F36B F 0.6289(11) 0.3577(8) 0.3637(7) 0.048(2) Uiso 0.36 1 d D . P G 2
F37A F 0.7122(12) 0.6273(6) 0.4766(8) 0.0343(14) Uani 0.53 1 d D . P H 1
F38A F 0.6351(7) 0.5020(4) 0.4568(4) 0.0343(14) Uani 0.53 1 d D . P H 1
F39A F 0.8118(7) 0.5302(5) 0.4938(4) 0.0343(14) Uani 0.53 1 d D . P H 1
F37B F 0.6969(13) 0.6192(7) 0.4798(10) 0.0367(17) Uiso 0.47 1 d D . P H 2
F38B F 0.6739(8) 0.4893(5) 0.4662(6) 0.0367(17) Uiso 0.47 1 d D . P H 2
F39B F 0.8390(7) 0.5595(6) 0.4909(6) 0.0367(17) Uiso 0.47 1 d D . P H 2
F46A F 0.6728(9) 0.9304(4) 1.0006(6) 0.0330(12) Uani 0.5 1 d D . P I 1
F47A F 0.6368(7) 1.0517(4) 0.9866(4) 0.0330(12) Uani 0.5 1 d D . P I 1
F48A F 0.8041(6) 1.0254(5) 1.0081(4) 0.0330(12) Uani 0.5 1 d D . P I 1
F46B F 0.6950(11) 0.9259(5) 0.9950(7) 0.0512(18) Uani 0.5 1 d D . P I 2
F47B F 0.5933(6) 1.0180(5) 0.9700(5) 0.0512(18) Uani 0.5 1 d D . P I 2
F48B F 0.7717(8) 1.0541(5) 1.0053(5) 0.0512(18) Uani 0.5 1 d D . P I 2
F49 F 1.0040(8) 0.6975(6) 0.6800(5) 0.0473(13) Uiso 0.5 1 d . . P . .
F50 F 1.0217(8) 0.5809(6) 0.6312(5) 0.0473(13) Uiso 0.5 1 d . . P . .
F51 F 0.8605(8) 0.6087(6) 0.6431(5) 0.0473(13) Uiso 0.5 1 d . . P . .
O1 O 0.5571(3) 1.1965(2) 0.6761(2) 0.0136(8) Uani 1 1 d . . . . .
O2 O 0.5973(3) 1.0852(2) 0.7386(2) 0.0126(8) Uani 1 1 d . . . . .
O3 O 0.4238(3) 0.9250(2) 0.7259(2) 0.0138(8) Uani 1 1 d . . . . .
O4 O 0.2599(3) 0.9360(2) 0.6480(2) 0.0155(8) Uani 1 1 d . . . . .
O5 O 0.5663(3) 0.7701(2) 0.5712(2) 0.0162(8) Uani 1 1 d . . . . .
O6 O 0.5954(3) 0.8393(2) 0.6877(2) 0.0158(8) Uani 1 1 d . . . . .
O7 O 0.3393(3) 1.1950(2) 0.5764(2) 0.0129(8) Uani 1 1 d . . . . .
O8 O 0.2091(3) 1.0840(2) 0.5526(2) 0.0152(8) Uani 1 1 d . . . . .
O9 O 0.2383(3) 1.0060(2) 0.2945(2) 0.0159(8) Uani 1 1 d . . . . .
O10 O 0.1517(3) 0.9869(2) 0.3989(2) 0.0157(8) Uani 1 1 d . . . . .
O11 O 0.3251(3) 0.7596(2) 0.4635(2) 0.0146(8) Uani 1 1 d . . . . .
O12 O 0.1972(3) 0.8317(2) 0.4931(2) 0.0151(8) Uani 1 1 d . . . . .
O13 O 0.6165(3) 0.6868(2) 0.1877(2) 0.0124(8) Uani 1 1 d . . . . .
O14 O 0.5745(3) 0.7479(2) 0.0731(2) 0.0139(8) Uani 1 1 d . . . . .
O15 O 0.7800(3) 0.6491(2) -0.0696(2) 0.0144(8) Uani 1 1 d . . . . .
O16 O 0.6459(3) 0.7283(2) -0.0788(2) 0.0137(8) Uani 1 1 d . . . . .
O17 O 0.1994(3) 0.5990(2) 0.0118(2) 0.0148(8) Uani 1 1 d . . . . .
O18 O 0.3216(3) 0.6996(2) -0.0230(2) 0.0135(8) Uani 1 1 d . . . . .
O19 O 0.2156(3) 0.4274(2) -0.1887(2) 0.0160(8) Uani 1 1 d . . . . .
O20 O 0.1458(3) 0.4339(2) -0.0773(2) 0.0152(8) Uani 1 1 d . . . . .
O21 O 0.4510(3) 0.5621(2) 0.2347(2) 0.0132(8) Uani 1 1 d . . . . .
O22 O 0.2803(3) 0.5129(2) 0.1651(2) 0.0145(8) Uani 1 1 d . . . . .
O23 O 0.5779(3) 0.3184(2) 0.1700(2) 0.0127(8) Uani 1 1 d . . . . .
O24 O 0.6262(3) 0.4398(2) 0.2334(2) 0.0138(8) Uani 1 1 d . . . . .
O25 O 0.8235(4) 0.5384(3) 0.3445(2) 0.0253(10) Uani 1 1 d . . . . .
H25A H 0.824946 0.544809 0.296529 0.038 Uiso 1 1 calc R U . . .
O26 O 0.6606(3) 0.5866(2) 0.3176(2) 0.0192(9) Uani 1 1 d . . . . .
O31 O 0.6246(4) 0.9490(2) 0.8350(3) 0.0251(10) Uani 1 1 d . . . . .
O32 O 0.7870(3) 1.0327(3) 0.8595(2) 0.0218(9) Uani 1 1 d . . . . .
H32A H 0.786860 1.024554 0.811431 0.033 Uiso 1 1 calc R U . . .
O41 O 0.4900(3) 0.6869(2) 0.4354(2) 0.0159(8) Uani 1 1 d D . . . .
H41A H 0.425(2) 0.666(4) 0.431(3) 0.019 Uiso 1 1 d D U . . .
H41B H 0.527(4) 0.674(4) 0.476(2) 0.019 Uiso 1 1 d D U . . .
O42 O 0.0741(3) 0.9408(2) 0.5326(2) 0.0153(8) Uani 1 1 d D . . . .
H42A H 0.064(5) 0.936(3) 0.5779(14) 0.018 Uiso 1 1 d D U . . .
H42B H 0.038(5) 0.903(3) 0.504(2) 0.018 Uiso 1 1 d D U . . .
O43 O 0.0854(3) 0.4668(2) 0.0627(2) 0.0174(8) Uani 1 1 d D . . . .
H43A H 0.078(4) 0.466(4) 0.1087(13) 0.021 Uiso 1 1 d D U . . .
H43B H 0.027(3) 0.4490(9) 0.033(2) 0.021 Uiso 1 1 d D U . . .
O44 O 0.4773(3) 0.8095(2) -0.0572(2) 0.0152(8) Uani 1 1 d . . . . .
H44A H 0.433647 0.827462 -0.093266 0.018 Uiso 1 1 d R U . . .
H44B H 0.531688 0.846052 -0.042515 0.018 Uiso 1 1 d R U . . .
C1 C 0.5960(4) 1.1586(3) 0.7333(3) 0.0120(10) Uani 1 1 d . . . . .
C2 C 0.6528(5) 1.2096(3) 0.8087(3) 0.0186(12) Uani 1 1 d . . . . .
C3 C 0.3198(5) 0.9203(3) 0.7096(3) 0.0127(11) Uani 1 1 d . . . . .
C4 C 0.2547(5) 0.8909(4) 0.7761(3) 0.0186(12) Uani 1 1 d . . . . .
C5 C 0.5990(5) 0.7801(3) 0.6433(3) 0.0163(11) Uani 1 1 d D . . . .
C6 C 0.6511(6) 0.7110(4) 0.6840(3) 0.0321(17) Uani 1 1 d D . . . .
C7 C 0.2436(5) 1.1556(3) 0.5720(3) 0.0135(11) Uani 1 1 d . . . . .
C8 C 0.1520(5) 1.2036(4) 0.5888(4) 0.0214(13) Uani 1 1 d . . . . .
C9 C 0.1537(5) 0.9977(3) 0.3282(3) 0.0180(12) Uani 1 1 d D . . . .
C10 C 0.0419(6) 0.9944(5) 0.2726(4) 0.044(2) Uani 1 1 d D . . . .
C11 C 0.2302(5) 0.7689(3) 0.4754(3) 0.0138(11) Uani 1 1 d . . . . .
C12 C 0.1417(5) 0.6932(3) 0.4667(3) 0.0161(11) Uani 1 1 d . . . . .
C13 C 0.6132(4) 0.7452(3) 0.1442(3) 0.0118(10) Uani 1 1 d D . . . .
C14 C 0.6686(4) 0.8277(3) 0.1843(3) 0.0177(12) Uani 1 1 d D . . . .
C15 C 0.7420(4) 0.7135(3) -0.0812(3) 0.0122(10) Uani 1 1 d D . . . .
C16 C 0.8249(5) 0.7853(4) -0.0997(3) 0.0269(14) Uani 1 1 d D . . . .
C17 C 0.2274(4) 0.6665(3) -0.0126(3) 0.0136(11) Uani 1 1 d D . . . .
C18 C 0.1337(5) 0.7167(3) -0.0373(3) 0.0234(13) Uani 1 1 d D . . . .
C19 C 0.1399(5) 0.4162(3) -0.1475(3) 0.0160(11) Uani 1 1 d D . . . .
C20 C 0.0279(5) 0.3719(4) -0.1889(4) 0.0387(19) Uani 1 1 d D . . . .
C21 C 0.3473(5) 0.5401(3) 0.2256(3) 0.0138(11) Uani 1 1 d D . . . .
C22 C 0.2945(4) 0.5524(4) 0.2985(3) 0.0293(16) Uani 1 1 d D . . . .
C23 C 0.6196(5) 0.3659(3) 0.2276(3) 0.0157(11) Uani 1 1 d D . . . .
C24 C 0.6734(6) 0.3263(3) 0.3012(4) 0.0330(17) Uani 1 1 d D . . . .
C25 C 0.7353(5) 0.5623(3) 0.3619(4) 0.0197(12) Uani 1 1 d D . . . .
C26 C 0.7309(5) 0.5563(3) 0.4505(4) 0.0302(15) Uani 1 1 d D . . . .
C31 C 0.7000(5) 0.9917(3) 0.8784(4) 0.0203(12) Uani 1 1 d D . . . .
C32 C 0.6972(4) 0.9990(3) 0.9660(4) 0.0362(18) Uani 1 1 d D . . . .
O33 O 1.0553(8) 0.5479(6) 0.7818(6) 0.040(2) Uiso 0.5 1 d D . P . .
O34 O 0.9124(8) 0.6108(6) 0.7989(5) 0.034(2) Uiso 0.5 1 d D . P . .
H34A H 0.915058 0.586483 0.841160 0.051 Uiso 0.5 1 calc R U P . .
C33 C 0.9663(11) 0.6188(8) 0.6771(5) 0.033(3) Uiso 0.5 1 d D . P . .
C34 C 0.9831(10) 0.5879(8) 0.7596(6) 0.035(3) Uiso 0.5 1 d D . P . .

loop_
_atom_site_aniso_label
_atom_site_aniso_U_11
_atom_site_aniso_U_22
_atom_site_aniso_U_33
_atom_site_aniso_U_23
_atom_site_aniso_U_13
_atom_site_aniso_U_12
Dy1 0.01132(12) 0.00861(11) 0.00836(11) 0.00095(9) 0.00257(9) 0.00363(9)
Dy2 0.01123(12) 0.00873(11) 0.00834(11) 0.00017(9) 0.00244(9) 0.00321(9)
Dy3 0.01153(12) 0.00756(11) 0.00832(11) 0.00015(9) 0.00229(9) 0.00361(9)
Dy4 0.00834(11) 0.00634(11) 0.00808(11) 0.00058(8) 0.00135(8) 0.00116(9)
Dy5 0.00807(11) 0.00763(11) 0.00797(11) 0.00040(9) 0.00161(8) 0.00142(9)
Dy6 0.00929(11) 0.00713(11) 0.00712(11) -0.00008(9) 0.00118(9) 0.00145(9)
Na1 0.0361(14) 0.0157(11) 0.0155(11) 0.0021(9) 0.0082(10) -0.0019(10)
Na2 0.0325(14) 0.0164(11) 0.0154(11) 0.0002(9) 0.0085(10) 0.0118(10)
F01 0.0121(15) 0.0108(14) 0.0112(14) 0.0007(12) 0.0035(12) 0.0034(12)
F02 0.0125(15) 0.0085(14) 0.0103(14) 0.0020(11) 0.0035(12) 0.0039(12)
F03 0.0136(15) 0.0130(15) 0.0102(14) 0.0019(12) 0.0046(12) 0.0046(12)
F04 0.0125(15) 0.0102(14) 0.0113(14) -0.0001(12) 0.0025(12) 0.0043(12)
F05 0.0091(14) 0.0084(14) 0.0115(14) -0.0007(11) 0.0015(11) 0.0000(11)
F06 0.0111(14) 0.0098(14) 0.0089(14) -0.0005(11) 0.0014(11) 0.0016(11)
F07 0.0101(14) 0.0096(14) 0.0098(14) -0.0004(11) 0.0027(11) 0.0019(11)
F08 0.0130(15) 0.0098(14) 0.0104(14) 0.0013(11) 0.0035(12) 0.0008(12)
F1 0.036(2) 0.0167(17) 0.0212(18) -0.0068(14) -0.0001(15) 0.0146(15)
F2 0.0181(19) 0.036(2) 0.046(2) -0.0160(19) -0.0074(17) 0.0034(16)
F3 0.071(3) 0.027(2) 0.0087(17) -0.0011(15) -0.0020(18) 0.008(2)
F4 0.023(2) 0.052(3) 0.035(2) 0.017(2) 0.0043(17) -0.0054(19)
F5 0.078(3) 0.041(3) 0.037(2) -0.007(2) 0.039(2) 0.005(2)
F6 0.031(2) 0.055(2) 0.031(2) 0.0305(18) 0.0139(16) 0.0174(18)
F7A 0.049(2) 0.0239(17) 0.0185(16) 0.0061(13) 0.0043(15) 0.0248(17)
F8A 0.049(2) 0.0239(17) 0.0185(16) 0.0061(13) 0.0043(15) 0.0248(17)
F9A 0.049(2) 0.0239(17) 0.0185(16) 0.0061(13) 0.0043(15) 0.0248(17)
F10 0.025(2) 0.027(2) 0.075(3) -0.014(2) 0.031(2) -0.0042(17)
F11 0.0220(19) 0.0181(18) 0.052(2) -0.0200(17) 0.0116(17) 0.0008(15)
F12 0.041(3) 0.052(3) 0.047(3) 0.002(2) -0.003(2) 0.032(2)
F13A 0.017(2) 0.077(4) 0.0149(19) 0.005(2) -0.0017(15) 0.015(2)
F14A 0.017(2) 0.077(4) 0.0149(19) 0.005(2) -0.0017(15) 0.015(2)
F15A 0.017(2) 0.077(4) 0.0149(19) 0.005(2) -0.0017(15) 0.015(2)
F16 0.024(2) 0.0111(17) 0.067(3) -0.0046(18) 0.0103(19) 0.0046(15)
F17 0.031(2) 0.025(2) 0.040(2) 0.0016(17) 0.0192(18) -0.0030(16)
F18 0.034(2) 0.028(2) 0.038(2) -0.0068(18) -0.0155(18) -0.0005(17)
F19A 0.038(3) 0.0181(19) 0.025(2) -0.0056(15) 0.0055(17) -0.0087(18)
F20A 0.038(3) 0.0181(19) 0.025(2) -0.0056(15) 0.0055(17) -0.0087(18)
F21A 0.038(3) 0.0181(19) 0.025(2) -0.0056(15) 0.0055(17) -0.0087(18)
F22A 0.0229(13) 0.0236(13) 0.0267(13) 0.0013(8) 0.0056(8) 0.0026(8)
F23A 0.0229(13) 0.0236(13) 0.0267(13) 0.0013(8) 0.0056(8) 0.0026(8)
F24A 0.0229(13) 0.0236(13) 0.0267(13) 0.0013(8) 0.0056(8) 0.0026(8)
F25A 0.026(2) 0.034(3) 0.071(4) 0.027(3) 0.015(3) 0.022(2)
F26A 0.026(2) 0.034(3) 0.071(4) 0.027(3) 0.015(3) 0.022(2)
F27A 0.026(2) 0.034(3) 0.071(4) 0.027(3) 0.015(3) 0.022(2)
F28A 0.013(2) 0.048(3) 0.029(2) -0.026(2) 0.0039(17) -0.0112(19)
F29A 0.013(2) 0.048(3) 0.029(2) -0.026(2) 0.0039(17) -0.0112(19)
F30A 0.013(2) 0.048(3) 0.029(2) -0.026(2) 0.0039(17) -0.0112(19)
F31A 0.017(2) 0.043(3) 0.017(2) -0.0063(18) 0.0111(18) 0.004(2)
F32A 0.017(2) 0.043(3) 0.017(2) -0.0063(18) 0.0111(18) 0.004(2)
F33A 0.017(2) 0.043(3) 0.017(2) -0.0063(18) 0.0111(18) 0.004(2)
F34A 0.048(2) 0.0201(17) 0.0166(16) 0.0078(13) -0.0123(15) 0.0045(15)
F35A 0.048(2) 0.0201(17) 0.0166(16) 0.0078(13) -0.0123(15) 0.0045(15)
F36A 0.048(2) 0.0201(17) 0.0166(16) 0.0078(13) -0.0123(15) 0.0045(15)
F37A 0.057(4) 0.031(3) 0.021(2) 0.007(2) 0.011(2) 0.019(2)
F38A 0.057(4) 0.031(3) 0.021(2) 0.007(2) 0.011(2) 0.019(2)
F39A 0.057(4) 0.031(3) 0.021(2) 0.007(2) 0.011(2) 0.019(2)
F46A 0.048(3) 0.023(2) 0.028(3) 0.003(2) 0.010(2) 0.003(2)
F47A 0.048(3) 0.023(2) 0.028(3) 0.003(2) 0.010(2) 0.003(2)
F48A 0.048(3) 0.023(2) 0.028(3) 0.003(2) 0.010(2) 0.003(2)
F46B 0.082(5) 0.035(3) 0.036(3) -0.001(3) 0.029(3) -0.014(3)
F47B 0.082(5) 0.035(3) 0.036(3) -0.001(3) 0.029(3) -0.014(3)
F48B 0.082(5) 0.035(3) 0.036(3) -0.001(3) 0.029(3) -0.014(3)
O1 0.0160(19) 0.0145(19) 0.0109(18) 0.0006(15) 0.0003(15) 0.0067(15)
O2 0.019(2) 0.0086(17) 0.0122(18) 0.0012(14) 0.0046(15) 0.0044(15)
O3 0.0147(19) 0.0154(19) 0.0123(18) 0.0011(15) 0.0044(15) 0.0028(15)
O4 0.0148(19) 0.020(2) 0.0132(19) 0.0043(16) 0.0051(15) 0.0035(16)
O5 0.027(2) 0.0137(19) 0.0101(18) 0.0018(15) 0.0034(16) 0.0090(17)
O6 0.027(2) 0.0137(19) 0.0091(18) 0.0005(15) 0.0049(16) 0.0084(17)
O7 0.0090(18) 0.0143(19) 0.0156(19) -0.0016(15) 0.0024(15) 0.0025(15)
O8 0.0146(19) 0.0125(19) 0.019(2) -0.0035(16) 0.0035(16) 0.0050(15)
O9 0.0121(19) 0.026(2) 0.0116(18) 0.0013(16) 0.0045(15) 0.0060(16)
O10 0.017(2) 0.021(2) 0.0091(18) -0.0006(15) 0.0021(15) 0.0038(16)
O11 0.015(2) 0.0101(18) 0.019(2) -0.0015(15) 0.0056(16) 0.0022(15)
O12 0.016(2) 0.0112(18) 0.019(2) -0.0034(15) 0.0052(16) 0.0025(15)
O13 0.0148(19) 0.0097(18) 0.0123(18) 0.0009(14) 0.0014(15) 0.0018(15)
O14 0.020(2) 0.0107(18) 0.0105(18) 0.0001(15) 0.0011(15) 0.0021(15)
O15 0.0154(19) 0.0099(18) 0.019(2) 0.0033(15) 0.0042(16) 0.0040(15)
O16 0.0127(19) 0.0105(18) 0.0181(19) 0.0017(15) 0.0038(15) 0.0012(15)
O17 0.017(2) 0.0110(18) 0.019(2) 0.0037(15) 0.0061(16) 0.0062(15)
O18 0.0104(18) 0.0094(18) 0.021(2) 0.0003(15) 0.0042(15) 0.0022(14)
O19 0.0131(19) 0.020(2) 0.0156(19) -0.0034(16) 0.0043(15) 0.0023(16)
O20 0.0135(19) 0.0163(19) 0.0143(19) 0.0000(16) -0.0003(15) 0.0012(16)
O21 0.0129(19) 0.0177(19) 0.0087(17) -0.0017(15) -0.0001(14) 0.0041(15)
O22 0.0140(19) 0.018(2) 0.0099(18) -0.0022(15) 0.0008(15) 0.0003(16)
O23 0.0156(19) 0.0099(18) 0.0114(18) -0.0002(14) -0.0010(15) 0.0021(15)
O24 0.020(2) 0.0088(18) 0.0106(18) 0.0008(14) -0.0019(15) 0.0023(15)
O25 0.026(2) 0.031(2) 0.019(2) 0.0006(19) -0.0023(18) 0.010(2)
O26 0.020(2) 0.0125(19) 0.023(2) 0.0008(17) -0.0020(17) 0.0033(16)
O31 0.021(2) 0.011(2) 0.042(3) 0.0018(19) 0.001(2) 0.0053(17)
O32 0.023(2) 0.028(2) 0.015(2) 0.0016(17) 0.0044(17) 0.0030(18)
O41 0.021(2) 0.0138(19) 0.0131(19) 0.0028(16) 0.0024(16) 0.0032(17)
O42 0.0137(19) 0.0144(19) 0.018(2) -0.0017(16) 0.0052(16) 0.0006(15)
O43 0.017(2) 0.020(2) 0.015(2) 0.0014(17) 0.0022(16) 0.0022(16)
O44 0.017(2) 0.0122(18) 0.0158(19) 0.0036(15) 0.0000(15) 0.0027(15)
C1 0.011(3) 0.014(3) 0.011(2) 0.000(2) 0.002(2) 0.002(2)
C2 0.024(3) 0.016(3) 0.015(3) -0.006(2) -0.004(2) 0.008(2)
C3 0.018(3) 0.009(2) 0.013(3) 0.000(2) 0.007(2) 0.005(2)
C4 0.017(3) 0.024(3) 0.017(3) 0.007(2) 0.007(2) 0.006(2)
C5 0.019(3) 0.016(3) 0.016(3) 0.006(2) 0.004(2) 0.006(2)
C6 0.055(5) 0.032(4) 0.016(3) 0.001(3) 0.005(3) 0.030(3)
C7 0.015(3) 0.014(3) 0.011(2) -0.001(2) -0.001(2) 0.007(2)
C8 0.014(3) 0.018(3) 0.032(3) -0.011(3) 0.003(2) 0.006(2)
C9 0.017(3) 0.022(3) 0.016(3) 0.001(2) -0.001(2) 0.008(2)
C10 0.029(4) 0.090(7) 0.015(3) 0.002(4) 0.006(3) 0.016(4)
C11 0.016(3) 0.015(3) 0.011(2) 0.003(2) 0.001(2) 0.004(2)
C12 0.014(3) 0.013(3) 0.022(3) 0.002(2) 0.004(2) 0.004(2)
C13 0.012(3) 0.010(2) 0.014(3) 0.000(2) 0.005(2) 0.002(2)
C14 0.031(3) 0.011(3) 0.010(3) 0.002(2) 0.005(2) -0.003(2)
C15 0.012(3) 0.014(3) 0.011(2) 0.001(2) 0.001(2) 0.003(2)
C16 0.020(3) 0.023(3) 0.041(4) 0.012(3) 0.009(3) 0.008(3)
C17 0.014(3) 0.014(3) 0.014(3) -0.002(2) 0.002(2) 0.006(2)
C18 0.012(3) 0.019(3) 0.042(4) 0.011(3) 0.008(3) 0.007(2)
C19 0.014(3) 0.015(3) 0.019(3) -0.003(2) 0.002(2) 0.004(2)
C20 0.019(3) 0.053(5) 0.041(4) -0.030(4) 0.011(3) -0.007(3)
C21 0.016(3) 0.013(3) 0.014(3) 0.000(2) 0.006(2) 0.003(2)
C22 0.014(3) 0.058(5) 0.015(3) -0.015(3) 0.007(2) -0.005(3)
C23 0.020(3) 0.012(3) 0.014(3) 0.004(2) -0.001(2) 0.001(2)
C24 0.053(5) 0.016(3) 0.021(3) 0.004(3) -0.015(3) 0.001(3)
C25 0.023(3) 0.008(3) 0.026(3) -0.001(2) 0.000(3) 0.003(2)
C26 0.042(4) 0.025(3) 0.025(3) -0.003(3) 0.000(3) 0.016(3)
C31 0.022(3) 0.014(3) 0.027(3) 0.000(2) 0.004(3) 0.007(2)
C32 0.051(5) 0.020(3) 0.040(4) 0.003(3) 0.025(4) -0.006(3)

loop_
_atom_type_symbol
_atom_type_description
_atom_type_scat_dispersion_real
_atom_type_scat_dispersion_imag
_atom_type_scat_source
C C 0.0033 0.0016 'International Tables Vol C Tables 4.2.6.8 and 6.1.1.4'
H H 0.0000 0.0000 'International Tables Vol C Tables 4.2.6.8 and 6.1.1.4'
O O 0.0106 0.0060 'International Tables Vol C Tables 4.2.6.8 and 6.1.1.4'
F F 0.0171 0.0103 'International Tables Vol C Tables 4.2.6.8 and 6.1.1.4'
Dy Dy -0.1892 4.4098 'International Tables Vol C Tables 4.2.6.8 and 6.1.1.4'
Na Na 0.0362 0.0249 'International Tables Vol C Tables 4.2.6.8 and 6.1.1.4'

loop_
_geom_angle_atom_site_label_1
_geom_angle_atom_site_label_2
_geom_angle_atom_site_label_3
_geom_angle
_geom_angle_site_symmetry_1
_geom_angle_site_symmetry_3
_geom_angle_publ_flag
F04 Dy1 F02 101.44(10) . . ?
F04 Dy1 F03 66.41(10) . . ?
F02 Dy1 F03 66.68(10) . . ?
F04 Dy1 O2 77.40(12) . . ?
F02 Dy1 O2 137.43(12) . . ?
F03 Dy1 O2 141.13(12) . . ?
F04 Dy1 F01 66.73(10) . 2_676 ?
F02 Dy1 F01 66.08(10) . 2_676 ?
F03 Dy1 F01 101.83(10) . 2_676 ?
O2 Dy1 F01 75.05(11) . 2_676 ?
F04 Dy1 O3 81.15(12) . . ?
F02 Dy1 O3 137.21(12) . . ?
F03 Dy1 O3 76.01(12) . . ?
O2 Dy1 O3 85.16(13) . . ?
F01 Dy1 O3 145.06(12) 2_676 . ?
F04 Dy1 O6 142.74(12) . . ?
F02 Dy1 O6 78.07(11) . . ?
F03 Dy1 O6 79.93(12) . . ?
O2 Dy1 O6 127.93(13) . . ?
F01 Dy1 O6 139.22(12) 2_676 . ?
O3 Dy1 O6 75.43(13) . . ?
F04 Dy1 O9 137.73(12) . 2_676 ?
F02 Dy1 O9 80.11(11) . 2_676 ?
F03 Dy1 O9 143.76(12) . 2_676 ?
O2 Dy1 O9 74.18(13) . 2_676 ?
F01 Dy1 O9 76.05(12) 2_676 2_676 ?
O3 Dy1 O9 126.06(13) . 2_676 ?
O6 Dy1 O9 79.36(14) . 2_676 ?
F04 Dy1 O31 124.20(11) . . ?
F02 Dy1 O31 134.35(11) . . ?
F03 Dy1 O31 129.31(11) . . ?
O2 Dy1 O31 62.05(12) . . ?
F01 Dy1 O31 128.53(11) 2_676 . ?
O3 Dy1 O31 59.96(12) . . ?
O6 Dy1 O31 66.40(11) . . ?
O9 Dy1 O31 66.34(12) 2_676 . ?
F04 Dy1 Na1 123.92(8) . . ?
F02 Dy1 Na1 117.84(8) . . ?
F03 Dy1 Na1 93.15(8) . . ?
O2 Dy1 Na1 95.60(10) . . ?
F01 Dy1 Na1 164.57(8) 2_676 . ?
O3 Dy1 Na1 42.79(10) . . ?
O6 Dy1 Na1 39.90(10) . . ?
O9 Dy1 Na1 89.70(10) 2_676 . ?
O31 Dy1 Na1 37.29(8) . . ?
F04 Dy1 Dy3 33.35(7) . 2_676 ?
F02 Dy1 Dy3 86.71(7) . 2_676 ?
F03 Dy1 Dy3 86.81(7) . 2_676 ?
O2 Dy1 Dy3 69.04(9) . 2_676 ?
F01 Dy1 Dy3 33.90(7) 2_676 2_676 ?
O3 Dy1 Dy3 112.01(9) . 2_676 ?
O6 Dy1 Dy3 162.82(9) . 2_676 ?
O9 Dy1 Dy3 106.02(10) 2_676 2_676 ?
O31 Dy1 Dy3 130.77(7) . 2_676 ?
Na1 Dy1 Dy3 153.20(4) . 2_676 ?
F04 Dy1 Dy3 86.60(7) . . ?
F02 Dy1 Dy3 33.88(7) . . ?
F03 Dy1 Dy3 33.31(7) . . ?
O2 Dy1 Dy3 159.48(9) . . ?
F01 Dy1 Dy3 86.93(7) 2_676 . ?
O3 Dy1 Dy3 105.19(9) . . ?
O6 Dy1 Dy3 72.40(9) . . ?
O9 Dy1 Dy3 111.34(9) 2_676 . ?
O31 Dy1 Dy3 138.47(7) . . ?
Na1 Dy1 Dy3 104.03(4) . . ?
Dy3 Dy1 Dy3 90.534(10) 2_676 . ?
O8 Dy2 O12 136.14(13) . . ?
O8 Dy2 O4 82.49(14) . . ?
O12 Dy2 O4 82.79(13) . . ?
O8 Dy2 F02 74.78(12) . 2_676 ?
O12 Dy2 F02 137.98(12) . 2_676 ?
O4 Dy2 F02 136.67(12) . 2_676 ?
O8 Dy2 F01 137.33(12) . . ?
O12 Dy2 F01 75.76(12) . . ?
O4 Dy2 F01 137.15(12) . . ?
F02 Dy2 F01 64.75(10) 2_676 . ?
O8 Dy2 O10 79.68(13) . . ?
O12 Dy2 O10 84.43(14) . . ?
O4 Dy2 O10 138.14(13) . . ?
F02 Dy2 O10 73.24(12) 2_676 . ?
F01 Dy2 O10 76.39(12) . . ?
O8 Dy2 F04 75.18(12) . . ?
O12 Dy2 F04 138.17(12) . . ?
O4 Dy2 F04 74.13(12) . . ?
F02 Dy2 F04 64.68(10) 2_676 . ?
F01 Dy2 F04 98.13(10) . . ?
O10 Dy2 F04 135.16(12) . . ?
O8 Dy2 F03 137.45(12) . . ?
O12 Dy2 F03 76.42(12) . . ?
O4 Dy2 F03 74.93(12) . . ?
F02 Dy2 F03 97.76(10) 2_676 . ?
F01 Dy2 F03 64.26(10) . . ?
O10 Dy2 F03 139.27(12) . . ?
F04 Dy2 F03 64.23(10) . . ?
O8 Dy2 O42 68.07(13) . . ?
O12 Dy2 O42 68.07(13) . . ?
O4 Dy2 O42 69.90(13) . . ?
F02 Dy2 O42 130.05(12) 2_676 . ?
F01 Dy2 O42 130.95(12) . . ?
O10 Dy2 O42 68.34(13) . . ?
F04 Dy2 O42 130.91(11) . . ?
F03 Dy2 O42 132.19(12) . . ?
O8 Dy2 Dy1 104.83(10) . 2_676 ?
O12 Dy2 Dy1 106.11(9) . 2_676 ?
O4 Dy2 Dy1 154.47(9) . 2_676 ?
F02 Dy2 Dy1 32.41(7) 2_676 2_676 ?
F01 Dy2 Dy1 32.92(7) . 2_676 ?
O10 Dy2 Dy1 67.30(9) . 2_676 ?
F04 Dy2 Dy1 84.02(7) . 2_676 ?
F03 Dy2 Dy1 83.84(7) . 2_676 ?
O42 Dy2 Dy1 135.62(9) . 2_676 ?
O8 Dy2 Dy1 105.13(9) . . ?
O12 Dy2 Dy1 106.31(10) . . ?
O4 Dy2 Dy1 66.57(9) . . ?
F02 Dy2 Dy1 84.26(7) 2_676 . ?
F01 Dy2 Dy1 84.37(7) . . ?
O10 Dy2 Dy1 155.02(9) . . ?
F04 Dy2 Dy1 32.33(7) . . ?
F03 Dy2 Dy1 32.61(7) . . ?
O42 Dy2 Dy1 136.47(9) . . ?
Dy1 Dy2 Dy1 87.899(10) 2_676 . ?
O8 Dy2 Dy3 66.72(9) . 2_676 ?
O12 Dy2 Dy3 157.14(9) . 2_676 ?
O4 Dy2 Dy3 103.93(10) . 2_676 ?
F02 Dy2 Dy3 33.04(7) 2_676 2_676 ?
F01 Dy2 Dy3 85.02(7) . 2_676 ?
O10 Dy2 Dy3 103.18(10) . 2_676 ?
F04 Dy2 Dy3 32.44(7) . 2_676 ?
F03 Dy2 Dy3 84.19(7) . 2_676 ?
O42 Dy2 Dy3 134.79(9) . 2_676 ?
Dy1 Dy2 Dy3 59.191(8) 2_676 2_676 ?
Dy1 Dy2 Dy3 58.807(8) . 2_676 ?
F04 Dy3 F03 100.35(10) 2_676 . ?
F04 Dy3 F01 66.49(10) 2_676 . ?
F03 Dy3 F01 65.79(10) . . ?
F04 Dy3 O11 140.09(12) 2_676 . ?
F03 Dy3 O11 75.78(12) . . ?
F01 Dy3 O11 76.24(12) . . ?
F04 Dy3 F02 65.65(10) 2_676 . ?
F03 Dy3 F02 65.89(10) . . ?
F01 Dy3 F02 100.99(10) . . ?
O11 Dy3 F02 138.40(12) . . ?
F04 Dy3 O5 133.07(12) 2_676 . ?
F03 Dy3 O5 77.56(12) . . ?
F01 Dy3 O5 141.98(12) . . ?
O11 Dy3 O5 85.63(14) . . ?
F02 Dy3 O5 71.28(12) . . ?
F04 Dy3 O7 76.68(12) 2_676 2_676 ?
F03 Dy3 O7 143.89(11) . 2_676 ?
F01 Dy3 O7 137.87(12) . 2_676 ?
O11 Dy3 O7 129.10(13) . 2_676 ?
F02 Dy3 O7 80.77(11) . 2_676 ?
O5 Dy3 O7 78.96(13) . 2_676 ?
F04 Dy3 O1 77.77(12) 2_676 2_676 ?
F03 Dy3 O1 139.97(12) . 2_676 ?
F01 Dy3 O1 77.44(11) . 2_676 ?
O11 Dy3 O1 80.79(13) . 2_676 ?
F02 Dy3 O1 139.98(12) . 2_676 ?
O5 Dy3 O1 132.62(13) . 2_676 ?
O7 Dy3 O1 75.35(13) 2_676 2_676 ?
F04 Dy3 O41 134.14(11) 2_676 . ?
F03 Dy3 O41 125.48(11) . . ?
F01 Dy3 O41 130.48(12) . . ?
O11 Dy3 O41 63.96(13) . . ?
F02 Dy3 O41 128.23(11) . . ?
O5 Dy3 O41 64.74(12) . . ?
O7 Dy3 O41 65.58(13) 2_676 . ?
O1 Dy3 O41 68.51(12) 2_676 . ?
F04 Dy3 Na2 96.20(8) 2_676 . ?
F03 Dy3 Na2 163.10(8) . . ?
F01 Dy3 Na2 118.85(8) . . ?
O11 Dy3 Na2 89.32(10) . . ?
F02 Dy3 Na2 125.26(8) . . ?
O5 Dy3 Na2 93.63(10) . . ?
O7 Dy3 Na2 44.49(9) 2_676 . ?
O1 Dy3 Na2 41.46(9) 2_676 . ?
O41 Dy3 Na2 38.25(9) . . ?
F04 Dy3 Dy1 33.20(7) 2_676 2_676 ?
F03 Dy3 Dy1 85.93(7) . 2_676 ?
F01 Dy3 Dy1 33.81(7) . 2_676 ?
O11 Dy3 Dy1 107.55(9) . 2_676 ?
F02 Dy3 Dy1 85.88(7) . 2_676 ?
O5 Dy3 Dy1 155.77(9) . 2_676 ?
O7 Dy3 Dy1 105.87(9) 2_676 2_676 ?
O1 Dy3 Dy1 70.74(9) 2_676 2_676 ?
O41 Dy3 Dy1 139.20(8) . 2_676 ?
Na2 Dy3 Dy1 106.47(4) . 2_676 ?
F04 Dy3 Dy1 85.72(7) 2_676 . ?
F03 Dy3 Dy1 33.11(7) . . ?
F01 Dy3 Dy1 86.05(7) . . ?
O11 Dy3 Dy1 106.02(9) . . ?
F02 Dy3 Dy1 33.29(7) . . ?
O5 Dy3 Dy1 67.05(9) . . ?
O7 Dy3 Dy1 111.58(9) 2_676 . ?
O1 Dy3 Dy1 160.20(9) 2_676 . ?
O41 Dy3 Dy1 131.26(8) . . ?
Na2 Dy3 Dy1 153.67(4) . . ?
Dy1 Dy3 Dy1 89.466(10) 2_676 . ?
F05 Dy4 O18 76.56(12) . . ?
F05 Dy4 F07 100.58(10) . 2_665 ?
O18 Dy4 F07 138.50(11) . 2_665 ?
F05 Dy4 F08 65.80(10) . 2_665 ?
O18 Dy4 F08 75.84(11) . 2_665 ?
F07 Dy4 F08 65.86(10) 2_665 2_665 ?
F05 Dy4 O16 142.61(12) . . ?
O18 Dy4 O16 129.54(13) . . ?
F07 Dy4 O16 77.04(11) 2_665 . ?
F08 Dy4 O16 138.46(11) 2_665 . ?
F05 Dy4 F06 65.60(10) . . ?
O18 Dy4 F06 139.26(12) . . ?
F07 Dy4 F06 66.39(10) 2_665 . ?
F08 Dy4 F06 100.59(10) 2_665 . ?
O16 Dy4 F06 79.94(12) . . ?
F05 Dy4 O14 78.46(11) . . ?
O18 Dy4 O14 87.00(13) . . ?
F07 Dy4 O14 133.66(12) 2_665 . ?
F08 Dy4 O14 142.94(12) 2_665 . ?
O16 Dy4 O14 77.21(13) . . ?
F06 Dy4 O14 71.62(11) . . ?
F05 Dy4 O23 140.65(11) . 2_665 ?
O18 Dy4 O23 80.07(13) . 2_665 ?
F07 Dy4 O23 77.06(11) 2_665 2_665 ?
F08 Dy4 O23 78.08(11) 2_665 2_665 ?
O16 Dy4 O23 75.95(13) . 2_665 ?
F06 Dy4 O23 139.79(11) . 2_665 ?
O14 Dy4 O23 131.49(12) . 2_665 ?
F05 Dy4 O44 125.24(11) . . ?
O18 Dy4 O44 63.47(12) . . ?
F07 Dy4 O44 134.18(11) 2_665 . ?
F08 Dy4 O44 130.23(11) 2_665 . ?
O16 Dy4 O44 66.50(12) . . ?
F06 Dy4 O44 128.84(11) . . ?
O14 Dy4 O44 64.26(12) . . ?
O23 Dy4 O44 68.14(12) 2_665 . ?
F05 Dy4 Na1 161.96(8) . 1_554 ?
O18 Dy4 Na1 87.22(10) . 1_554 ?
F07 Dy4 Na1 96.79(8) 2_665 1_554 ?
F08 Dy4 Na1 118.13(8) 2_665 1_554 ?
O16 Dy4 Na1 47.10(10) . 1_554 ?
F06 Dy4 Na1 127.04(8) . 1_554 ?
O14 Dy4 Na1 93.05(10) . 1_554 ?
O23 Dy4 Na1 40.21(9) 2_665 1_554 ?
O44 Dy4 Na1 37.72(9) . 1_554 ?
F05 Dy4 Dy6 32.97(7) . . ?
O18 Dy4 Dy6 106.78(9) . . ?
F07 Dy4 Dy6 86.53(7) 2_665 . ?
F08 Dy4 Dy6 86.06(7) 2_665 . ?
O16 Dy4 Dy6 110.42(9) . . ?
F06 Dy4 Dy6 33.20(7) . . ?
O14 Dy4 Dy6 67.58(9) . . ?
O23 Dy4 Dy6 160.72(9) 2_665 . ?
O44 Dy4 Dy6 131.13(8) . . ?
Na1 Dy4 Dy6 154.81(4) 1_554 . ?
F05 Dy4 Dy6 86.10(7) . 2_665 ?
O18 Dy4 Dy6 106.27(9) . 2_665 ?
F07 Dy4 Dy6 33.07(7) 2_665 2_665 ?
F08 Dy4 Dy6 33.34(7) 2_665 2_665 ?
O16 Dy4 Dy6 106.50(9) . 2_665 ?
F06 Dy4 Dy6 86.31(7) . 2_665 ?
O14 Dy4 Dy6 156.81(9) . 2_665 ?
O23 Dy4 Dy6 70.62(9) 2_665 2_665 ?
O44 Dy4 Dy6 138.62(8) . 2_665 ?
Na1 Dy4 Dy6 106.27(4) 1_554 2_665 ?
Dy6 Dy4 Dy6 90.102(10) . 2_665 ?
O22 Dy5 O17 83.51(13) . . ?
O22 Dy5 F06 138.37(12) . 2_665 ?
O17 Dy5 F06 136.38(12) . 2_665 ?
O22 Dy5 O20 135.36(13) . . ?
O17 Dy5 O20 82.22(13) . . ?
F06 Dy5 O20 73.61(12) 2_665 . ?
O22 Dy5 F07 75.05(12) . . ?
O17 Dy5 F07 139.75(12) . . ?
F06 Dy5 F07 65.79(10) 2_665 . ?
O20 Dy5 F07 136.16(12) . . ?
O22 Dy5 O15 82.30(13) . 2_665 ?
O17 Dy5 O15 134.50(13) . 2_665 ?
F06 Dy5 O15 75.42(12) 2_665 2_665 ?
O20 Dy5 O15 78.31(13) . 2_665 ?
F07 Dy5 O15 76.20(11) . 2_665 ?
O22 Dy5 F08 137.90(12) . 2_665 ?
O17 Dy5 F08 75.20(12) . 2_665 ?
F06 Dy5 F08 64.55(10) 2_665 2_665 ?
O20 Dy5 F08 77.49(12) . 2_665 ?
F07 Dy5 F08 98.58(10) . 2_665 ?
O15 Dy5 F08 137.56(12) 2_665 2_665 ?
O22 Dy5 F05 75.82(11) . . ?
O17 Dy5 F05 77.68(12) . . ?
F06 Dy5 F05 98.45(10) 2_665 . ?
O20 Dy5 F05 140.31(12) . . ?
F07 Dy5 F05 64.34(10) . . ?
O15 Dy5 F05 138.49(11) 2_665 . ?
F08 Dy5 F05 64.48(10) 2_665 . ?
O22 Dy5 O43 67.81(13) . . ?
O17 Dy5 O43 66.92(13) . . ?
F06 Dy5 O43 130.49(12) 2_665 . ?
O20 Dy5 O43 67.66(13) . . ?
F07 Dy5 O43 130.55(11) . . ?
O15 Dy5 O43 67.67(13) 2_665 . ?
F08 Dy5 O43 130.87(12) 2_665 . ?
F05 Dy5 O43 131.06(11) . . ?
O22 Dy5 Dy4 105.49(9) . 2_665 ?
O17 Dy5 Dy4 157.65(9) . 2_665 ?
F06 Dy5 Dy4 33.32(7) 2_665 2_665 ?
O20 Dy5 Dy4 103.59(9) . 2_665 ?
F07 Dy5 Dy4 33.23(7) . 2_665 ?
O15 Dy5 Dy4 67.68(9) 2_665 2_665 ?
F08 Dy5 Dy4 84.91(7) 2_665 2_665 ?
F05 Dy5 Dy4 84.67(7) . 2_665 ?
O43 Dy5 Dy4 135.35(9) . 2_665 ?
O22 Dy5 Dy6 156.65(9) . 2_665 ?
O17 Dy5 Dy6 104.83(9) . 2_665 ?
F06 Dy5 Dy6 32.33(7) 2_665 2_665 ?
O20 Dy5 Dy6 67.94(9) . 2_665 ?
F07 Dy5 Dy6 85.15(7) . 2_665 ?
O15 Dy5 Dy6 105.15(9) 2_665 2_665 ?
F08 Dy5 Dy6 32.87(7) 2_665 2_665 ?
F05 Dy5 Dy6 84.59(7) . 2_665 ?
O43 Dy5 Dy6 135.54(9) . 2_665 ?
Dy4 Dy5 Dy6 59.432(7) 2_665 2_665 ?
O22 Dy5 Dy6 67.74(9) . . ?
O17 Dy5 Dy6 107.69(9) . . ?
F06 Dy5 Dy6 85.28(7) 2_665 . ?
O20 Dy5 Dy6 156.66(9) . . ?
F07 Dy5 Dy6 32.50(7) . . ?
O15 Dy5 Dy6 106.31(9) 2_665 . ?
F08 Dy5 Dy6 84.59(7) 2_665 . ?
F05 Dy5 Dy6 32.53(7) . . ?
O43 Dy5 Dy6 135.55(9) . . ?
Dy4 Dy5 Dy6 59.521(9) 2_665 . ?
Dy6 Dy5 Dy6 88.909(10) 2_665 . ?
F05 Dy6 F06 66.15(10) . . ?
F05 Dy6 O24 140.15(12) . . ?
F06 Dy6 O24 137.20(12) . . ?
F05 Dy6 F07 65.96(10) . . ?
F06 Dy6 F07 100.94(10) . . ?
O24 Dy6 F07 76.51(11) . . ?
F05 Dy6 F08 100.23(10) . . ?
F06 Dy6 F08 65.53(10) . . ?
O24 Dy6 F08 75.08(12) . . ?
F07 Dy6 F08 66.02(10) . . ?
F05 Dy6 O21 75.18(11) . . ?
F06 Dy6 O21 136.36(12) . . ?
O24 Dy6 O21 85.94(13) . . ?
F07 Dy6 O21 80.08(11) . . ?
F08 Dy6 O21 144.00(11) . . ?
F05 Dy6 O13 79.69(11) . . ?
F06 Dy6 O13 77.84(11) . . ?
O24 Dy6 O13 129.66(12) . . ?
F07 Dy6 O13 142.15(11) . . ?
F08 Dy6 O13 139.17(11) . . ?
O21 Dy6 O13 76.05(13) . . ?
F05 Dy6 O19 141.22(12) . 2_665 ?
F06 Dy6 O19 78.08(12) . 2_665 ?
O24 Dy6 O19 77.30(14) . 2_665 ?
F07 Dy6 O19 138.80(12) . 2_665 ?
F08 Dy6 O19 76.84(12) . 2_665 ?
O21 Dy6 O19 128.84(12) . 2_665 ?
O13 Dy6 O19 78.58(13) . 2_665 ?
F05 Dy6 O26 129.01(11) . . ?
F06 Dy6 O26 133.42(11) . . ?
O24 Dy6 O26 64.60(12) . . ?
F07 Dy6 O26 125.63(11) . . ?
F08 Dy6 O26 130.56(11) . . ?
O21 Dy6 O26 61.48(12) . . ?
O13 Dy6 O26 65.48(12) . . ?
O19 Dy6 O26 67.67(12) 2_665 . ?
F05 Dy6 Na2 91.91(8) . . ?
F06 Dy6 Na2 116.87(8) . . ?
O24 Dy6 Na2 98.12(10) . . ?
F07 Dy6 Na2 123.57(8) . . ?
F08 Dy6 Na2 167.21(8) . . ?
O21 Dy6 Na2 43.57(10) . . ?
O13 Dy6 Na2 39.27(9) . . ?
O19 Dy6 Na2 91.19(10) 2_665 . ?
O26 Dy6 Na2 37.96(9) . . ?
F05 Dy6 Dy4 33.18(7) . . ?
F06 Dy6 Dy4 33.55(7) . . ?
O24 Dy6 Dy4 158.28(9) . . ?
F07 Dy6 Dy4 86.34(7) . . ?
F08 Dy6 Dy4 85.89(7) . . ?
O21 Dy6 Dy4 104.33(9) . . ?
O13 Dy6 Dy4 71.90(9) . . ?
O19 Dy6 Dy4 108.83(10) 2_665 . ?
O26 Dy6 Dy4 137.12(8) . . ?
Na2 Dy6 Dy4 102.48(4) . . ?
F05 Dy6 Dy4 85.91(7) . 2_665 ?
F06 Dy6 Dy4 86.10(7) . 2_665 ?
O24 Dy6 Dy4 68.46(9) . 2_665 ?
F07 Dy6 Dy4 33.22(7) . 2_665 ?
F08 Dy6 Dy4 33.34(7) . 2_665 ?
O21 Dy6 Dy4 111.15(9) . 2_665 ?
O13 Dy6 Dy4 161.73(9) . 2_665 ?
O19 Dy6 Dy4 106.78(9) 2_665 2_665 ?
O26 Dy6 Dy4 132.79(8) . 2_665 ?
Na2 Dy6 Dy4 153.74(4) . 2_665 ?
Dy4 Dy6 Dy4 89.897(10) . 2_665 ?
O31 Na1 O44 96.72(17) . 1_556 ?
O31 Na1 O23 166.26(18) . 2_666 ?
O44 Na1 O23 70.42(14) 1_556 2_666 ?
O31 Na1 O6 77.96(16) . . ?
O44 Na1 O6 172.73(17) 1_556 . ?
O23 Na1 O6 114.39(15) 2_666 . ?
O31 Na1 O3 68.11(15) . . ?
O44 Na1 O3 115.24(15) 1_556 . ?
O23 Na1 O3 121.16(15) 2_666 . ?
O6 Na1 O3 67.59(13) . . ?
O31 Na1 F34A 131.8(2) . 2_666 ?
O44 Na1 F34A 119.3(3) 1_556 2_666 ?
O23 Na1 F34A 61.30(19) 2_666 2_666 ?
O6 Na1 F34A 67.9(3) . 2_666 ?
O3 Na1 F34A 67.87(19) . 2_666 ?
O31 Na1 F34B 131.6(4) . 2_666 ?
O44 Na1 F34B 116.8(5) 1_556 2_666 ?
O23 Na1 F34B 61.1(4) 2_666 2_666 ?
O6 Na1 F34B 70.4(5) . 2_666 ?
O3 Na1 F34B 66.3(4) . 2_666 ?
F34A Na1 F34B 3.5(7) 2_666 2_666 ?
O31 Na1 F6 104.29(17) . . ?
O44 Na1 F6 66.19(14) 1_556 . ?
O23 Na1 F6 75.48(14) 2_666 . ?
O6 Na1 F6 119.70(15) . . ?
O3 Na1 F6 58.95(12) . . ?
F34A Na1 F6 67.9(3) 2_666 . ?
F34B Na1 F6 64.4(5) 2_666 . ?
O31 Na1 O16 103.96(16) . 1_556 ?
O44 Na1 O16 63.01(13) 1_556 1_556 ?
O23 Na1 O16 66.35(12) 2_666 1_556 ?
O6 Na1 O16 113.16(15) . 1_556 ?
O3 Na1 O16 171.91(15) . 1_556 ?
F34A Na1 O16 120.1(2) 2_666 1_556 ?
F6 Na1 O16 123.78(13) . 1_556 ?
O31 Na1 F8A 119.1(2) . . ?
O44 Na1 F8A 119.63(18) 1_556 . ?
O23 Na1 F8A 66.2(2) 2_666 . ?
O6 Na1 F8A 60.20(17) . . ?
O3 Na1 F8A 122.47(18) . . ?
F34A Na1 F8A 71.5(3) 2_666 . ?
F6 Na1 F8A 133.8(2) . . ?
O16 Na1 F8A 62.16(17) 1_556 . ?
O31 Na1 F8B 114.8(4) . . ?
O44 Na1 F8B 119.6(3) 1_556 . ?
O23 Na1 F8B 69.8(4) 2_666 . ?
O6 Na1 F8B 59.5(3) . . ?
O3 Na1 F8B 123.9(3) . . ?
F34B Na1 F8B 79.2(6) 2_666 . ?
F6 Na1 F8B 138.6(4) . . ?
O16 Na1 F8B 60.1(3) 1_556 . ?
O31 Na1 F24A 63.49(18) . 1_556 ?
O44 Na1 F24A 102.95(18) 1_556 1_556 ?
O23 Na1 F24A 113.59(18) 2_666 1_556 ?
O6 Na1 F24A 70.31(17) . 1_556 ?
O3 Na1 F24A 120.52(18) . 1_556 ?
F34A Na1 F24A 128.3(3) 2_666 1_556 ?
F6 Na1 F24A 163.56(19) . 1_556 ?
O16 Na1 F24A 54.36(16) 1_556 1_556 ?
F8A Na1 F24A 61.9(2) . 1_556 ?
O31 Na1 H44A 96.73(18) . 1_556 ?
O44 Na1 H44A 20.57(4) 1_556 1_556 ?
O23 Na1 H44A 73.01(15) 2_666 1_556 ?
O6 Na1 H44A 163.63(18) . 1_556 ?
O3 Na1 H44A 96.05(16) . 1_556 ?
F34A Na1 H44A 106.5(3) 2_666 1_556 ?
F34B Na1 H44A 103.4(5) 2_666 1_556 ?
F6 Na1 H44A 46.13(14) . 1_556 ?
O16 Na1 H44A 83.08(15) 1_556 1_556 ?
F8A Na1 H44A 134.1(2) . 1_556 ?
F8B Na1 H44A 135.5(3) . 1_556 ?
F24A Na1 H44A 121.4(2) 1_556 1_556 ?
O41 Na2 O26 105.26(17) . . ?
O41 Na2 O13 174.36(17) . . ?
O26 Na2 O13 72.64(15) . . ?
O41 Na2 O1 70.99(14) . 2_676 ?
O26 Na2 O1 176.23(17) . 2_676 ?
O13 Na2 O1 111.03(15) . 2_676 ?
O41 Na2 O7 65.56(14) . 2_676 ?
O26 Na2 O7 110.23(15) . 2_676 ?
O13 Na2 O7 120.04(15) . 2_676 ?
O1 Na2 O7 68.94(13) 2_676 2_676 ?
O41 Na2 O21 104.63(15) . . ?
O26 Na2 O21 64.98(14) . . ?
O13 Na2 O21 69.73(13) . . ?
O1 Na2 O21 115.09(15) 2_676 . ?
O7 Na2 O21 168.28(15) 2_676 . ?
O41 Na2 F19B 123.4(2) . . ?
O26 Na2 F19B 116.9(2) . . ?
O13 Na2 F19B 61.74(19) . . ?
O1 Na2 F19B 66.3(2) 2_676 . ?
O7 Na2 F19B 65.46(19) 2_676 . ?
O21 Na2 F19B 126.2(2) . . ?
O41 Na2 F19A 125.19(17) . . ?
O26 Na2 F19A 110.2(2) . . ?
O13 Na2 F19A 60.24(15) . . ?
O1 Na2 F19A 72.89(18) 2_676 . ?
O7 Na2 F19A 63.63(15) 2_676 . ?
O21 Na2 F19A 127.74(16) . . ?
O41 Na2 F1 111.52(15) . 2_676 ?
O26 Na2 F1 123.71(14) . 2_676 ?
O13 Na2 F1 66.56(12) . 2_676 ?
O1 Na2 F1 58.36(11) 2_676 2_676 ?
O7 Na2 F1 123.15(13) 2_676 2_676 ?
O21 Na2 F1 65.48(12) . 2_676 ?
F19A Na2 F1 81.15(17) . 2_676 ?
O41 Na2 F33A 61.26(18) . . ?
O26 Na2 F33A 113.52(19) . . ?
O13 Na2 F33A 114.44(18) . . ?
O1 Na2 F33A 64.49(17) 2_676 . ?
O7 Na2 F33A 117.36(17) 2_676 . ?
O21 Na2 F33A 58.90(16) . . ?
F19A Na2 F33A 131.1(2) . . ?
F1 Na2 F33A 56.95(17) 2_676 . ?
O41 Na2 F11 105.33(15) . 2_676 ?
O26 Na2 F11 62.82(13) . 2_676 ?
O13 Na2 F11 78.54(13) . 2_676 ?
O1 Na2 F11 118.24(14) 2_676 2_676 ?
O7 Na2 F11 55.89(11) 2_676 2_676 ?
O21 Na2 F11 124.68(13) . 2_676 ?
F19A Na2 F11 59.89(18) . 2_676 ?
F1 Na2 F11 137.31(14) 2_676 2_676 ?
F33A Na2 F11 165.56(19) . 2_676 ?
O41 Na2 Dy3 43.61(10) . . ?
O26 Na2 Dy3 138.16(13) . . ?
O13 Na2 Dy3 140.97(12) . . ?
O1 Na2 Dy3 39.12(9) 2_676 . ?
O7 Na2 Dy3 39.19(8) 2_676 . ?
O21 Na2 Dy3 137.42(12) . . ?
F19B Na2 Dy3 80.15(17) . . ?
F19A Na2 Dy3 83.05(14) . . ?
F1 Na2 Dy3 96.98(9) 2_676 . ?
F33A Na2 Dy3 78.83(14) . . ?
F11 Na2 Dy3 95.02(9) 2_676 . ?
Dy1 F01 Dy3 112.30(12) 2_676 . ?
Dy1 F01 Dy2 113.40(12) 2_676 . ?
Dy3 F01 Dy2 114.53(12) . . ?
Dy1 F02 Dy3 112.82(12) . . ?
Dy1 F02 Dy2 114.58(12) . 2_676 ?
Dy3 F02 Dy2 113.88(12) . 2_676 ?
Dy1 F03 Dy3 113.58(12) . . ?
Dy1 F03 Dy2 113.66(12) . . ?
Dy3 F03 Dy2 114.12(12) . . ?
Dy1 F04 Dy3 113.45(12) . 2_676 ?
Dy1 F04 Dy2 114.25(12) . . ?
Dy3 F04 Dy2 114.16(12) 2_676 . ?
Dy6 F05 Dy4 113.84(12) . . ?
Dy6 F05 Dy5 113.91(12) . . ?
Dy4 F05 Dy5 113.96(12) . . ?
Dy6 F06 Dy4 113.25(12) . . ?
Dy6 F06 Dy5 114.86(12) . 2_665 ?
Dy4 F06 Dy5 113.21(11) . 2_665 ?
Dy6 F07 Dy4 113.71(12) . 2_665 ?
Dy6 F07 Dy5 114.40(12) . . ?
Dy4 F07 Dy5 113.07(11) 2_665 . ?
Dy6 F08 Dy4 113.32(12) . 2_665 ?
Dy6 F08 Dy5 113.73(12) . 2_665 ?
Dy4 F08 Dy5 114.38(12) 2_665 2_665 ?
C2 F1 Na2 115.9(3) . 2_676 ?
C4 F6 Na1 122.9(3) . . ?
C6 F8A Na1 115.0(6) . . ?
C6 F8B Na1 114.6(12) . . ?
C8 F11 Na2 118.2(3) . 2_676 ?
C14 F19A Na2 114.9(4) . . ?
C14 F19B Na2 115.9(7) . . ?
C16 F24A Na1 122.3(5) . 1_554 ?
C22 F33A Na2 106.4(4) . . ?
C24 F34A Na1 118.8(6) . 2_666 ?
C24 F34B Na1 117.4(14) . 2_666 ?
C1 O1 Dy3 131.5(3) . 2_676 ?
C1 O1 Na2 125.0(3) . 2_676 ?
Dy3 O1 Na2 99.42(14) 2_676 2_676 ?
C1 O2 Dy1 138.0(3) . . ?
C3 O3 Dy1 131.9(3) . . ?
C3 O3 Na1 122.1(3) . . ?
Dy1 O3 Na1 100.30(14) . . ?
C3 O4 Dy2 139.8(4) . . ?
C5 O5 Dy3 140.6(4) . . ?
C5 O6 Dy1 129.6(3) . . ?
C5 O6 Na1 121.2(3) . . ?
Dy1 O6 Na1 103.17(14) . . ?
C7 O7 Dy3 130.9(3) . 2_676 ?
C7 O7 Na2 127.6(3) . 2_676 ?
Dy3 O7 Na2 96.32(13) 2_676 2_676 ?
C7 O8 Dy2 140.8(4) . . ?
C9 O9 Dy1 132.2(3) . 2_676 ?
C9 O10 Dy2 140.3(4) . . ?
C11 O11 Dy3 137.4(3) . . ?
C11 O12 Dy2 137.0(4) . . ?
C13 O13 Dy6 130.2(3) . . ?
C13 O13 Na2 120.1(3) . . ?
Dy6 O13 Na2 103.01(14) . . ?
C13 O14 Dy4 138.9(3) . . ?
C15 O15 Dy5 138.1(3) . 2_665 ?
C15 O16 Dy4 133.7(3) . . ?
C15 O16 Na1 126.3(3) . 1_554 ?
Dy4 O16 Na1 95.17(13) . 1_554 ?
C17 O17 Dy5 135.5(4) . . ?
C17 O18 Dy4 136.4(3) . . ?
C19 O19 Dy6 132.4(4) . 2_665 ?
C19 O20 Dy5 139.2(4) . . ?
C21 O21 Dy6 132.8(3) . . ?
C21 O21 Na2 124.0(3) . . ?
Dy6 O21 Na2 98.37(14) . . ?
C21 O22 Dy5 139.0(4) . . ?
C23 O23 Dy4 131.5(3) . 2_665 ?
C23 O23 Na1 122.9(3) . 2_666 ?
Dy4 O23 Na1 101.71(14) 2_665 2_666 ?
C23 O24 Dy6 139.2(3) . . ?
C25 O25 H25A 109.5 . . ?
C25 O26 Na2 137.0(4) . . ?
C25 O26 Dy6 128.0(4) . . ?
Na2 O26 Dy6 93.82(14) . . ?
C31 O31 Na1 144.2(4) . . ?
C31 O31 Dy1 123.3(4) . . ?
Na1 O31 Dy1 88.81(15) . . ?
C31 O32 Dy5 79.5(3) . . ?
C31 O32 H32A 109.5 . . ?
Dy5 O32 H32A 31.0 . . ?
Na2 O41 Dy3 98.14(14) . . ?
Na2 O41 H41A 114(4) . . ?
Dy3 O41 H41A 107(5) . . ?
Na2 O41 H41B 122(4) . . ?
Dy3 O41 H41B 102(5) . . ?
H41A O41 H41B 110(3) . . ?
Dy2 O42 H42A 115(4) . . ?
Dy2 O42 H42B 113(4) . . ?
H42A O42 H42B 111(3) . . ?
Dy5 O43 H43A 118(4) . . ?
Dy5 O43 H43B 127(4) . . ?
H43A O43 H43B 112(3) . . ?
Na1 O44 Dy4 99.75(14) 1_554 . ?
Na1 O44 H44A 60.4 1_554 . ?
Dy4 O44 H44A 125.8 . . ?
Na1 O44 H44B 87.0 1_554 . ?
Dy4 O44 H44B 122.4 . . ?
H44A O44 H44B 107.4 . . ?
O2 C1 O1 129.4(5) . . ?
O2 C1 C2 114.6(5) . . ?
O1 C1 C2 116.0(5) . . ?
F1 C2 F2 107.9(5) . . ?
F1 C2 F3 107.3(5) . . ?
F2 C2 F3 107.6(5) . . ?
F1 C2 C1 112.3(5) . . ?
F2 C2 C1 109.8(5) . . ?
F3 C2 C1 111.9(5) . . ?
O4 C3 O3 129.5(5) . . ?
O4 C3 C4 114.5(5) . . ?
O3 C3 C4 116.0(5) . . ?
F5 C4 F6 109.5(5) . . ?
F5 C4 F4 107.5(5) . . ?
F6 C4 F4 106.5(5) . . ?
F5 C4 C3 110.3(5) . . ?
F6 C4 C3 111.0(5) . . ?
F4 C4 C3 111.9(5) . . ?
O5 C5 O6 129.0(5) . . ?
O5 C5 C6 115.5(5) . . ?
O6 C5 C6 115.5(5) . . ?
F7B C6 F8B 111.2(11) . . ?
F9A C6 F8A 112.6(7) . . ?
F7B C6 F9B 104.5(9) . . ?
F8B C6 F9B 102.6(11) . . ?
F9A C6 F7A 103.6(6) . . ?
F8A C6 F7A 105.6(6) . . ?
F7B C6 C5 117.0(8) . . ?
F9A C6 C5 115.8(5) . . ?
F8B C6 C5 114.3(11) . . ?
F8A C6 C5 112.0(6) . . ?
F9B C6 C5 105.5(7) . . ?
F7A C6 C5 106.3(5) . . ?
O8 C7 O7 129.8(5) . . ?
O8 C7 C8 114.2(5) . . ?
O7 C7 C8 115.9(5) . . ?
F10 C8 F12 107.3(5) . . ?
F10 C8 F11 107.7(5) . . ?
F12 C8 F11 108.1(5) . . ?
F10 C8 C7 112.6(5) . . ?
F12 C8 C7 109.0(5) . . ?
F11 C8 C7 112.0(5) . . ?
O10 C9 O9 127.6(5) . . ?
O10 C9 C10 117.7(5) . . ?
O9 C9 C10 114.6(5) . . ?
F14A C10 F13A 113.9(10) . . ?
F15B C10 F13B 110.3(13) . . ?
F15B C10 F14B 102.7(7) . . ?
F13B C10 F14B 103.3(13) . . ?
F14A C10 F15A 101.6(6) . . ?
F13A C10 F15A 104.4(11) . . ?
F14A C10 C9 115.8(6) . . ?
F13A C10 C9 114.2(8) . . ?
F15B C10 C9 119.5(7) . . ?
F13B C10 C9 113.7(12) . . ?
F14B C10 C9 105.2(7) . . ?
F15A C10 C9 104.9(6) . . ?
O12 C11 O11 128.6(5) . . ?
O12 C11 C12 115.0(5) . . ?
O11 C11 C12 116.4(5) . . ?
F17 C12 F18 107.8(5) . . ?
F17 C12 F16 107.4(5) . . ?
F18 C12 F16 107.4(5) . . ?
F17 C12 C11 111.9(5) . . ?
F18 C12 C11 110.3(5) . . ?
F16 C12 C11 111.9(5) . . ?
O14 C13 O13 130.3(5) . . ?
O14 C13 C14 114.4(4) . . ?
O13 C13 C14 115.3(4) . . ?
F21A C14 F19A 110.1(5) . . ?
F20B C14 F19B 109.7(6) . . ?
F20B C14 F21B 107.5(6) . . ?
F19B C14 F21B 105.8(6) . . ?
F21A C14 F20A 106.7(5) . . ?
F19A C14 F20A 105.5(5) . . ?
F21A C14 C13 112.7(4) . . ?
F20B C14 C13 115.1(5) . . ?
F19A C14 C13 112.4(5) . . ?
F19B C14 C13 110.1(6) . . ?
F21B C14 C13 108.2(5) . . ?
F20A C14 C13 109.1(4) . . ?
O15 C15 O16 129.1(5) . . ?
O15 C15 C16 115.8(5) . . ?
O16 C15 C16 115.0(5) . . ?
F23B C16 F24B 104.9(7) . . ?
F22A C16 F24A 107.1(6) . . ?
F23B C16 F22B 105.8(6) . . ?
F24B C16 F22B 109.3(7) . . ?
F22A C16 F23A 106.7(6) . . ?
F24A C16 F23A 110.4(6) . . ?
F22A C16 C15 117.8(6) . . ?
F23B C16 C15 114.4(6) . . ?
F24B C16 C15 113.8(6) . . ?
F24A C16 C15 109.3(5) . . ?
F22B C16 C15 108.2(6) . . ?
F23A C16 C15 105.4(5) . . ?
O17 C17 O18 129.4(5) . . ?
O17 C17 C18 116.5(5) . . ?
O18 C17 C18 114.0(5) . . ?
F27A C18 F25A 114.9(7) . . ?
F26B C18 F25B 111.3(7) . . ?
F26B C18 F27B 106.1(7) . . ?
F25B C18 F27B 104.1(8) . . ?
F27A C18 F26A 104.6(7) . . ?
F25A C18 F26A 103.0(7) . . ?
F27A C18 C17 116.8(5) . . ?
F26B C18 C17 112.4(6) . . ?
F25A C18 C17 112.0(7) . . ?
F25B C18 C17 114.6(8) . . ?
F27B C18 C17 107.5(6) . . ?
F26A C18 C17 103.4(5) . . ?
O20 C19 O19 128.6(5) . . ?
O20 C19 C20 115.6(5) . . ?
O19 C19 C20 115.7(5) . . ?
F29B C20 F30B 114.1(11) . . ?
F29A C20 F28A 115.0(10) . . ?
F29A C20 F30A 101.7(6) . . ?
F28A C20 F30A 101.3(10) . . ?
F29B C20 F28B 99.7(7) . . ?
F30B C20 F28B 99.0(11) . . ?
F29A C20 C19 118.0(6) . . ?
F29B C20 C19 119.7(7) . . ?
F30B C20 C19 115.1(11) . . ?
F28A C20 C19 114.1(8) . . ?
F30A C20 C19 103.4(5) . . ?
F28B C20 C19 104.7(6) . . ?
O22 C21 O21 129.2(5) . . ?
O22 C21 C22 115.4(5) . . ?
O21 C21 C22 115.3(5) . . ?
F31A C22 F32A 115.2(6) . . ?
F33B C22 F32B 111.7(6) . . ?
F33B C22 F31B 110.0(7) . . ?
F32B C22 F31B 99.3(7) . . ?
F31A C22 F33A 103.6(7) . . ?
F32A C22 F33A 99.1(6) . . ?
F33B C22 C21 117.8(6) . . ?
F31A C22 C21 117.4(6) . . ?
F32A C22 C21 114.4(5) . . ?
F32B C22 C21 109.8(5) . . ?
F31B C22 C21 106.4(6) . . ?
F33A C22 C21 103.8(5) . . ?
O24 C23 O23 129.8(5) . . ?
O24 C23 C24 115.3(5) . . ?
O23 C23 C24 114.9(5) . . ?
F35B C24 F34B 112.9(12) . . ?
F36A C24 F34A 112.5(7) . . ?
F36A C24 F35A 102.7(6) . . ?
F34A C24 F35A 105.3(7) . . ?
F35B C24 F36B 103.3(9) . . ?
F34B C24 F36B 99.7(12) . . ?
F35B C24 C23 118.8(8) . . ?
F36A C24 C23 116.3(5) . . ?
F34B C24 C23 114.5(12) . . ?
F34A C24 C23 112.6(6) . . ?
F35A C24 C23 106.2(5) . . ?
F36B C24 C23 104.6(7) . . ?
O26 C25 O25 127.6(6) . . ?
O26 C25 C26 120.2(5) . . ?
O25 C25 C26 112.1(5) . . ?
F38B C26 F37B 112.1(9) . . ?
F39A C26 F37A 113.0(8) . . ?
F38B C26 F39B 107.6(7) . . ?
F37B C26 F39B 103.6(9) . . ?
F39A C26 F38A 105.8(6) . . ?
F37A C26 F38A 105.4(7) . . ?
F39A C26 C25 117.1(6) . . ?
F38B C26 C25 112.2(6) . . ?
F37B C26 C25 112.7(9) . . ?
F37A C26 C25 107.8(7) . . ?
F39B C26 C25 108.1(6) . . ?
F38A C26 C25 106.9(5) . . ?
O31 C31 O32 127.3(6) . . ?
O31 C31 C32 119.7(5) . . ?
O32 C31 C32 112.9(5) . . ?
F47A C32 F46A 109.4(7) . . ?
F48B C32 F46B 114.9(8) . . ?
F48B C32 F47B 108.3(7) . . ?
F46B C32 F47B 104.1(7) . . ?
F47A C32 F48A 104.0(6) . . ?
F46A C32 F48A 100.0(7) . . ?
F48B C32 C31 115.3(6) . . ?
F47A C32 C31 115.7(6) . . ?
F46A C32 C31 115.7(6) . . ?
F46B C32 C31 108.2(6) . . ?
F47B C32 C31 105.1(6) . . ?
F48A C32 C31 110.3(5) . . ?
C34 O34 H34A 109.5 . . ?
F51 C33 F49 107.2(10) . . ?
F51 C33 F50 107.7(10) . . ?
F49 C33 F50 109.2(10) . . ?
F51 C33 C34 112.7(10) . . ?
F49 C33 C34 109.3(11) . . ?
F50 C33 C34 110.7(9) . . ?
O33 C34 O34 127.7(10) . . ?
O33 C34 C33 121.3(8) . . ?
O34 C34 C33 110.9(7) . . ?

loop_
_geom_bond_atom_site_label_1
_geom_bond_atom_site_label_2
_geom_bond_distance
_geom_bond_site_symmetry_2
_geom_bond_publ_flag
Dy1 F04 2.310(3) . ?
Dy1 F02 2.316(3) . ?
Dy1 F03 2.317(3) . ?
Dy1 O2 2.325(4) . ?
Dy1 F01 2.327(3) 2_676 ?
Dy1 O3 2.349(4) . ?
Dy1 O6 2.374(4) . ?
Dy1 O9 2.389(4) 2_676 ?
Dy1 O31 3.109(5) . ?
Dy1 Na1 3.848(2) . ?
Dy1 Dy3 3.8697(5) 2_676 ?
Dy1 Dy3 3.8882(5) . ?
Dy2 O8 2.337(4) . ?
Dy2 O12 2.339(4) . ?
Dy2 O4 2.348(4) . ?
Dy2 F02 2.354(3) 2_676 ?
Dy2 F01 2.374(3) . ?
Dy2 O10 2.376(4) . ?
Dy2 F04 2.379(3) . ?
Dy2 F03 2.387(3) . ?
Dy2 O42 2.482(4) . ?
Dy2 Dy3 3.9437(5) 2_676 ?
Dy3 F04 2.319(3) 2_676 ?
Dy3 F03 2.330(3) . ?
Dy3 F01 2.333(3) . ?
Dy3 O11 2.340(4) . ?
Dy3 F02 2.352(3) . ?
Dy3 O5 2.359(4) . ?
Dy3 O7 2.379(4) 2_676 ?
Dy3 O1 2.394(4) 2_676 ?
Dy3 O41 2.608(4) . ?
Dy3 Na2 3.743(2) . ?
Dy4 F05 2.331(3) . ?
Dy4 O18 2.333(4) . ?
Dy4 F07 2.335(3) 2_665 ?
Dy4 F08 2.336(3) 2_665 ?
Dy4 O16 2.337(4) . ?
Dy4 F06 2.343(3) . ?
Dy4 O14 2.374(4) . ?
Dy4 O23 2.397(4) 2_665 ?
Dy4 O44 2.610(4) . ?
Dy4 Na1 3.804(2) 1_554 ?
Dy4 Dy6 3.8955(5) . ?
Dy4 Dy6 3.9020(5) 2_665 ?
Dy5 O22 2.338(4) . ?
Dy5 O17 2.345(4) . ?
Dy5 F06 2.352(3) 2_665 ?
Dy5 O20 2.354(4) . ?
Dy5 F07 2.364(3) . ?
Dy5 O15 2.367(4) 2_665 ?
Dy5 F08 2.368(3) 2_665 ?
Dy5 F05 2.384(3) . ?
Dy5 O43 2.534(4) . ?
Dy5 Dy6 3.9385(5) 2_665 ?
Dy5 Dy6 3.9412(5) . ?
Dy6 F05 2.318(3) . ?
Dy6 F06 2.322(3) . ?
Dy6 O24 2.324(4) . ?
Dy6 F07 2.325(3) . ?
Dy6 F08 2.335(3) . ?
Dy6 O21 2.368(4) . ?
Dy6 O13 2.385(4) . ?
Dy6 O19 2.389(4) 2_665 ?
Dy6 O26 2.839(4) . ?
Dy6 Na2 3.799(2) . ?
Na1 O31 2.332(5) . ?
Na1 O44 2.361(4) 1_556 ?
Na1 O23 2.508(4) 2_666 ?
Na1 O6 2.535(4) . ?
Na1 O3 2.656(4) . ?
Na1 F34A 2.680(10) 2_666 ?
Na1 F34B 2.70(2) 2_666 ?
Na1 F6 2.733(5) . ?
Na1 O16 2.798(4) 1_556 ?
Na1 F8A 2.844(9) . ?
Na1 F8B 2.86(2) . ?
Na1 F24A 2.973(8) 1_556 ?
Na1 H44A 2.079(4) 1_556 ?
Na2 O41 2.340(4) . ?
Na2 O26 2.342(4) . ?
Na2 O13 2.468(4) . ?
Na2 O1 2.512(4) 2_676 ?
Na2 O7 2.639(4) 2_676 ?
Na2 O21 2.647(4) . ?
Na2 F19B 2.745(12) . ?
Na2 F19A 2.773(7) . ?
Na2 F1 2.893(4) 2_676 ?
Na2 F33A 2.987(8) . ?
Na2 F11 2.992(4) 2_676 ?
F1 C2 1.327(6) . ?
F2 C2 1.331(7) . ?
F3 C2 1.333(7) . ?
F4 C4 1.326(7) . ?
F5 C4 1.304(7) . ?
F6 C4 1.321(7) . ?
F7A C6 1.414(8) . ?
F8A C6 1.333(8) . ?
F9A C6 1.280(7) . ?
F7B C6 1.271(10) . ?
F8B C6 1.322(12) . ?
F9B C6 1.400(10) . ?
F10 C8 1.322(7) . ?
F11 C8 1.334(7) . ?
F12 C8 1.331(8) . ?
F13A C10 1.306(10) . ?
F14A C10 1.271(9) . ?
F15A C10 1.436(9) . ?
F13B C10 1.317(12) . ?
F14B C10 1.385(10) . ?
F15B C10 1.306(10) . ?
F16 C12 1.334(6) . ?
F17 C12 1.323(7) . ?
F18 C12 1.328(7) . ?
F19A C14 1.330(6) . ?
F20A C14 1.364(6) . ?
F21A C14 1.316(6) . ?
F19B C14 1.343(6) . ?
F20B C14 1.321(6) . ?
F21B C14 1.358(6) . ?
F22A C16 1.273(8) . ?
F23A C16 1.404(8) . ?
F24A C16 1.374(8) . ?
F22B C16 1.402(9) . ?
F23B C16 1.286(9) . ?
F24B C16 1.316(9) . ?
F25A C18 1.318(9) . ?
F26A C18 1.405(9) . ?
F27A C18 1.278(8) . ?
F25B C18 1.320(10) . ?
F26B C18 1.296(9) . ?
F27B C18 1.388(8) . ?
F28A C20 1.321(10) . ?
F29A C20 1.242(8) . ?
F30A C20 1.469(9) . ?
F28B C20 1.495(9) . ?
F29B C20 1.255(9) . ?
F30B C20 1.321(11) . ?
F31A C22 1.261(9) . ?
F32A C22 1.340(7) . ?
F33A C22 1.463(9) . ?
F31B C22 1.405(9) . ?
F32B C22 1.386(8) . ?
F33B C22 1.240(9) . ?
F34A C24 1.326(8) . ?
F35A C24 1.418(8) . ?
F36A C24 1.277(7) . ?
F34B C24 1.325(12) . ?
F35B C24 1.257(10) . ?
F36B C24 1.422(11) . ?
F37A C26 1.338(9) . ?
F38A C26 1.401(9) . ?
F39A C26 1.274(8) . ?
F37B C26 1.321(10) . ?
F38B C26 1.296(9) . ?
F39B C26 1.383(9) . ?
F46A C32 1.327(7) . ?
F47A C32 1.321(7) . ?
F48A C32 1.393(7) . ?
F46B C32 1.334(7) . ?
F47B C32 1.375(7) . ?
F48B C32 1.294(7) . ?
F49 C33 1.336(16) . ?
F50 C33 1.343(14) . ?
F51 C33 1.316(15) . ?
O1 C1 1.246(6) . ?
O2 C1 1.244(6) . ?
O3 C3 1.251(7) . ?
O4 C3 1.241(6) . ?
O5 C5 1.241(7) . ?
O6 C5 1.260(7) . ?
O7 C7 1.252(7) . ?
O8 C7 1.240(6) . ?
O9 C9 1.269(7) . ?
O10 C9 1.242(7) . ?
O11 C11 1.251(7) . ?
O12 C11 1.241(6) . ?
O13 C13 1.247(6) . ?
O14 C13 1.242(6) . ?
O15 C15 1.249(6) . ?
O16 C15 1.251(6) . ?
O17 C17 1.239(7) . ?
O18 C17 1.252(6) . ?
O19 C19 1.262(7) . ?
O20 C19 1.233(7) . ?
O21 C21 1.256(6) . ?
O22 C21 1.248(6) . ?
O23 C23 1.255(6) . ?
O24 C23 1.238(6) . ?
O25 C25 1.293(7) . ?
O25 H25A 0.8400 . ?
O26 C25 1.214(7) . ?
O31 C31 1.218(7) . ?
O32 C31 1.279(7) . ?
O32 H32A 0.8400 . ?
O41 H41A 0.819(19) . ?
O41 H41B 0.823(19) . ?
O42 H42A 0.817(19) . ?
O42 H42B 0.823(19) . ?
O43 H43A 0.815(19) . ?
O43 H43B 0.817(19) . ?
O44 H44A 0.8401 . ?
O44 H44B 0.8400 . ?
C1 C2 1.549(7) . ?
C3 C4 1.556(7) . ?
C5 C6 1.531(8) . ?
C7 C8 1.544(7) . ?
C9 C10 1.528(9) . ?
C11 C12 1.536(8) . ?
C13 C14 1.552(7) . ?
C15 C16 1.538(8) . ?
C17 C18 1.534(8) . ?
C19 C20 1.517(8) . ?
C21 C22 1.539(7) . ?
C23 C24 1.536(8) . ?
C25 C26 1.545(9) . ?
C31 C32 1.525(9) . ?
O33 C34 1.206(8) . ?
O34 C34 1.290(8) . ?
O34 H34A 0.8400 . ?
C33 C34 1.516(8) . ?

loop_
_geom_hbond_atom_site_label_D
_geom_hbond_atom_site_label_H
_geom_hbond_atom_site_label_A
_geom_hbond_distance_DH
_geom_hbond_distance_HA
_geom_hbond_distance_DA
_geom_hbond_angle_DHA
_geom_hbond_site_symmetry_A
_geom_hbond_publ_flag
O41 H41A F31A^a 0.819(19) 2.60(6) 3.148(11) 125(6) . yes
O41 H41A F33A^a 0.819(19) 2.25(5) 2.770(8) 121(5) . yes
O41 H41A F31B^b 0.819(19) 2.57(6) 3.052(12) 119(5) . yes
O41 H41A F33B^b 0.819(19) 2.51(4) 3.116(9) 132(5) . yes
O41 H41B F37A^a 0.823(19) 2.52(5) 3.023(14) 121(5) . yes
O41 H41B F37B^b 0.823(19) 2.40(5) 2.927(15) 123(5) . yes
O42 H42A F13A^a 0.817(19) 2.32(4) 3.031(14) 146(5) 2_576 yes
O42 H42B F10 0.823(19) 2.46(3) 3.225(6) 154(5) 2_576 yes
O43 H43A F28A^a 0.815(19) 2.68(7) 3.042(15) 108(5) 2_565 yes
O43 H43A F30B^b 0.815(19) 2.74(7) 3.087(19) 107(5) 2_565 yes
O44 H44A F6 0.84 1.98 2.799(5) 165.1 1_554 yes
O44 H44B F46A^a 0.84 2.09 2.930(11) 175.2 1_554 yes
O44 H44B F46B^b 0.84 2.23 3.063(13) 169.7 1_554 yes
O25 H25A O19 0.84 1.93 2.735(6) 161.6 2_665 yes
O32 H32A O9 0.84 1.86 2.686(5) 169.3 2_676 yes
